data_7118838
loop_
_publ_author_name
'Gadekar, Santosh C.'
'Reddy, Baddigam K.'
'Panchal, Santosh P.'
'Anand, Venkataramanarao G.'

_publ_section_title
;
 Metal assisted cyclomerization of benzodipyrrins into expanded norroles,
 aza-heptalene and acyclic dimers.
;
_journal_issue 24
_journal_name_full 'Chemical communications (Cambridge, England)'
_journal_page_first 4565
_journal_page_last 4568
_journal_paper_doi 10.1039/c5cc10356h
_journal_volume 52
_journal_year 2016
_chemical_formula_moiety 'C38 H12 F10 N4'
_chemical_formula_sum 'C38 H12 F10 N4'
_chemical_formula_weight 714.52
_chemical_name_systematic azaheptalene
_space_group_IT_number 2
_symmetry_cell_setting triclinic
_symmetry_space_group_name_Hall '-P 1'
_symmetry_space_group_name_H-M 'P -1'
_atom_sites_solution_hydrogens geom
_atom_sites_solution_primary direct
_atom_sites_solution_secondary difmap
_audit_creation_method SHELXL-97
_audit_update_record
;
2015-09-25 deposited with the CCDC.
2016-02-29 downloaded from the CCDC.
;
_cell_angle_alpha 82.308(9)
_cell_angle_beta 75.542(7)
_cell_angle_gamma 83.754(10)
_cell_formula_units_Z 1
_cell_length_a 6.799(3)
_cell_length_b 8.219(3)
_cell_length_c 13.376(4)
_cell_measurement_temperature 100(2)
_cell_volume 715.1(5)
_computing_cell_refinement 'Bruker SMART'
_computing_data_collection 'Bruker SMART'
_computing_data_reduction 'Bruker SMART'
_computing_molecular_graphics 'Bruker SHELXTL'
_computing_publication_material 'Bruker SHELXTL'
_computing_structure_refinement 'SHELXL-97 (Sheldrick, 2008)'
_computing_structure_solution 'SHELXS-97 (Sheldrick, 2008)'
_diffrn_ambient_temperature 100(2)
_diffrn_measured_fraction_theta_full 0.977
_diffrn_measured_fraction_theta_max 0.977
_diffrn_measurement_device_type 'Bruker APEX-II CCD'
_diffrn_measurement_method '\f and \w scans'
_diffrn_radiation_monochromator graphite
_diffrn_radiation_source 'fine-focus sealed tube'
_diffrn_radiation_type MoK\a
_diffrn_radiation_wavelength 0.71073
_diffrn_reflns_av_R_equivalents 0.0912
_diffrn_reflns_av_sigmaI/netI 0.0930
_diffrn_reflns_limit_h_max 9
_diffrn_reflns_limit_h_min -9
_diffrn_reflns_limit_k_max 11
_diffrn_reflns_limit_k_min -9
_diffrn_reflns_limit_l_max 18
_diffrn_reflns_limit_l_min -18
_diffrn_reflns_number 13480
_diffrn_reflns_theta_full 28.62
_diffrn_reflns_theta_max 28.62
_diffrn_reflns_theta_min 1.58
_exptl_absorpt_coefficient_mu 0.145
_exptl_absorpt_correction_T_max 0.993
_exptl_absorpt_correction_T_min 0.983
_exptl_absorpt_correction_type multi-scan
_exptl_absorpt_process_details 'multi-scan absorption correction'
_exptl_crystal_colour Red
_exptl_crystal_density_diffrn 1.659
_exptl_crystal_density_method 'not measured'
_exptl_crystal_description Plate
_exptl_crystal_F_000 358
_exptl_crystal_recrystallization_method 'Vapour Deposition'
_exptl_crystal_size_max 0.25
_exptl_crystal_size_mid 0.10
_exptl_crystal_size_min 0.05
_refine_diff_density_max 0.506
_refine_diff_density_min -0.523
_refine_diff_density_rms 0.125
_refine_ls_extinction_method none
_refine_ls_goodness_of_fit_ref 1.923
_refine_ls_hydrogen_treatment mixed
_refine_ls_matrix_type full
_refine_ls_number_parameters 235
_refine_ls_number_reflns 3577
_refine_ls_number_restraints 0
_refine_ls_restrained_S_all 1.923
_refine_ls_R_factor_all 0.1656
_refine_ls_R_factor_gt 0.1119
_refine_ls_shift/su_max 0.000
_refine_ls_shift/su_mean 0.000
_refine_ls_structure_factor_coef Fsqd
_refine_ls_weighting_details 'calc w=1/[\s^2^(Fo^2^)+(0.1000P)^2^+0.0000P] where P=(Fo^2^+2Fc^2^)/3'
_refine_ls_weighting_scheme calc
_refine_ls_wR_factor_gt 0.3271
_refine_ls_wR_factor_ref 0.3393
_reflns_number_gt 2230
_reflns_number_total 3661
_reflns_threshold_expression >2sigma(I)
_cod_data_source_file c5cc10356h2.cif
_cod_data_source_block 714
_cod_depositor_comments
;
The following automatic conversions were performed:

'_symmetry_cell_setting' value 'Triclinic' changed to 'triclinic'
according to
/usr/data/users/saulius/crontab/automatic-downloads/rss-feeds/RSC/lib/dictionaries/cif_core.dic
dictionary named 'cif_core.dic' version 2.4.2 from 2011-04-26.

Automatic conversion script
Id: cif_fix_values 4268 2015-11-12 08:31:59Z antanas 

 Adding full bibliography for 7118838--7118842.cif.
;
_cod_original_cell_volume 715.1(4)
_cod_database_code 7118838

loop_
_symmetry_equiv_pos_as_xyz
'x, y, z'
'-x, -y, -z'

loop_
_atom_site_label
_atom_site_type_symbol
_atom_site_fract_x
_atom_site_fract_y
_atom_site_fract_z
_atom_site_U_iso_or_equiv
_atom_site_adp_type
_atom_site_occupancy
_atom_site_symmetry_multiplicity
_atom_site_calc_flag
_atom_site_refinement_flags
F5 F -0.0906(6) 0.5925(4) 0.7727(3) 0.0357(9) Uani 1 1 d .
F1 F 0.4982(6) 0.8231(5) 0.7973(3) 0.0407(10) Uani 1 1 d .
F4 F -0.2677(6) 0.6402(5) 0.9728(3) 0.0491(11) Uani 1 1 d .
N1 N 0.5549(6) 0.2970(5) 0.5776(3) 0.0149(9) Uani 1 1 d .
N2 N 0.6876(6) 0.0269(5) 0.5644(3) 0.0179(9) Uani 1 1 d .
F3 F -0.0672(8) 0.7856(5) 1.0836(3) 0.0573(13) Uani 1 1 d .
F2 F 0.3208(8) 0.8757(6) 0.9956(3) 0.0599(13) Uani 1 1 d .
C7 C 0.6523(7) 0.1710(6) 0.5162(4) 0.0150(10) Uani 1 1 d .
C4 C 0.4894(7) 0.4620(5) 0.5513(4) 0.0149(10) Uani 1 1 d .
C5 C 0.3026(8) 0.6840(6) 0.6669(4) 0.0173(11) Uani 1 1 d .
C3 C 0.4042(8) 0.5264(6) 0.6483(4) 0.0178(11) Uani 1 1 d .
C2 C 0.4230(8) 0.3983(6) 0.7286(4) 0.0200(11) Uani 1 1 d .
H2 H 0.3803 0.4072 0.7995 0.024 Uiso 1 1 calc R
C9 C 0.8618(8) -0.2343(6) 0.5005(4) 0.0194(11) Uani 1 1 d .
H9 H 0.8386 -0.2923 0.5664 0.023 Uiso 1 1 calc R
C1 C 0.5130(8) 0.2615(6) 0.6852(4) 0.0175(11) Uani 1 1 d .
H1 H 0.5421 0.1605 0.7212 0.021 Uiso 1 1 calc R
C8 C 0.7941(8) -0.0698(6) 0.4858(4) 0.0187(11) Uani 1 1 d .
C11 C 0.9989(9) -0.2235(6) 0.3157(5) 0.0239(12) Uani 1 1 d .
H11 H 1.0685 -0.2769 0.2586 0.029 Uiso 1 1 calc R
C6 C 0.2753(8) 0.8138(6) 0.5966(4) 0.0180(11) Uani 1 1 d .
C10 C 0.9654(8) -0.3094(6) 0.4135(4) 0.0225(12) Uani 1 1 d .
H10 H 1.0130 -0.4197 0.4212 0.027 Uiso 1 1 calc R
C13 C 0.8242(8) 0.0186(6) 0.3866(4) 0.0191(11) Uani 1 1 d .
C14 C 0.2092(9) 0.7063(6) 0.7796(4) 0.0233(12) Uani 1 1 d .
C19 C 0.0147(9) 0.6605(6) 0.8272(4) 0.0258(13) Uani 1 1 d .
C12 C 0.9305(9) -0.0581(6) 0.3009(4) 0.0235(12) Uani 1 1 d .
H12 H 0.9558 -0.0005 0.2349 0.028 Uiso 1 1 calc R
C15 C 0.3107(10) 0.7760(7) 0.8387(5) 0.0289(13) Uani 1 1 d .
C18 C -0.0777(11) 0.6860(7) 0.9286(5) 0.0381(15) Uani 1 1 d .
C17 C 0.0261(12) 0.7570(8) 0.9840(4) 0.0380(16) Uani 1 1 d .
C16 C 0.2199(11) 0.8048(8) 0.9401(5) 0.0386(16) Uani 1 1 d .

loop_
_atom_site_aniso_label
_atom_site_aniso_U_11
_atom_site_aniso_U_22
_atom_site_aniso_U_33
_atom_site_aniso_U_23
_atom_site_aniso_U_13
_atom_site_aniso_U_12
F5 0.033(2) 0.0350(19) 0.040(2) -0.0136(16) -0.0042(16) -0.0051(16)
F1 0.037(2) 0.054(2) 0.037(2) -0.0120(17) -0.0139(17) -0.0093(18)
F4 0.042(2) 0.046(2) 0.045(2) -0.0051(19) 0.0139(19) -0.0016(19)
N1 0.016(2) 0.013(2) 0.017(2) -0.0005(16) -0.0076(17) 0.0018(16)
N2 0.012(2) 0.014(2) 0.028(3) -0.0036(18) -0.0064(18) 0.0014(16)
F3 0.079(4) 0.060(3) 0.025(2) -0.0158(19) 0.006(2) 0.001(2)
F2 0.080(4) 0.072(3) 0.039(2) -0.028(2) -0.024(2) -0.006(3)
C7 0.013(2) 0.011(2) 0.021(3) -0.0004(19) -0.008(2) 0.0035(18)
C4 0.012(2) 0.010(2) 0.024(3) -0.0052(18) -0.009(2) 0.0020(17)
C5 0.019(3) 0.012(2) 0.023(3) -0.005(2) -0.008(2) 0.0006(18)
C3 0.018(3) 0.015(2) 0.025(3) -0.006(2) -0.012(2) 0.0027(19)
C2 0.024(3) 0.017(2) 0.018(3) -0.003(2) -0.007(2) 0.004(2)
C9 0.017(3) 0.014(2) 0.029(3) -0.003(2) -0.010(2) 0.0023(19)
C1 0.020(3) 0.014(2) 0.019(3) -0.0017(19) -0.005(2) 0.0027(19)
C8 0.014(2) 0.015(2) 0.029(3) -0.004(2) -0.009(2) 0.0012(19)
C11 0.023(3) 0.016(3) 0.034(3) -0.010(2) -0.008(2) 0.005(2)
C6 0.016(2) 0.015(2) 0.026(3) -0.009(2) -0.007(2) 0.0001(19)
C10 0.016(3) 0.015(2) 0.038(3) -0.005(2) -0.009(2) 0.0016(19)
C13 0.020(3) 0.016(2) 0.024(3) -0.005(2) -0.008(2) 0.0007(19)
C14 0.031(3) 0.014(2) 0.021(3) -0.002(2) -0.005(2) 0.008(2)
C19 0.032(3) 0.016(3) 0.029(3) -0.004(2) -0.007(3) 0.004(2)
C12 0.028(3) 0.016(3) 0.031(3) -0.008(2) -0.017(2) 0.005(2)
C15 0.036(4) 0.024(3) 0.028(3) -0.004(2) -0.012(3) 0.004(2)
C18 0.038(4) 0.026(3) 0.042(4) -0.001(3) 0.003(3) 0.004(3)
C17 0.061(5) 0.035(3) 0.014(3) -0.009(3) -0.002(3) 0.005(3)
C16 0.051(4) 0.043(4) 0.026(3) -0.017(3) -0.013(3) 0.002(3)

loop_
_atom_type_symbol
_atom_type_description
_atom_type_scat_dispersion_real
_atom_type_scat_dispersion_imag
_atom_type_scat_source
C C 0.0033 0.0016 'International Tables Vol C Tables 4.2.6.8 and 6.1.1.4'
H H 0.0000 0.0000 'International Tables Vol C Tables 4.2.6.8 and 6.1.1.4'
N N 0.0061 0.0033 'International Tables Vol C Tables 4.2.6.8 and 6.1.1.4'
F F 0.0171 0.0103 'International Tables Vol C Tables 4.2.6.8 and 6.1.1.4'

loop_
_geom_angle_atom_site_label_1
_geom_angle_atom_site_label_2
_geom_angle_atom_site_label_3
_geom_angle
_geom_angle_site_symmetry_1
_geom_angle_site_symmetry_3
C1 N1 C4 109.8(4) . .
C1 N1 C7 118.2(4) . .
C4 N1 C7 132.0(4) . .
C7 N2 C8 105.1(4) . .
N2 C7 N1 117.3(4) . .
N2 C7 C6 115.8(4) . 2_666
N1 C7 C6 126.8(4) . 2_666
N1 C4 C4 124.4(5) . 2_666
N1 C4 C3 105.1(4) . .
C4 C4 C3 130.5(5) 2_666 .
C6 C5 C3 128.2(5) . .
C6 C5 C14 116.5(4) . .
C3 C5 C14 115.3(4) . .
C2 C3 C5 123.4(5) . .
C2 C3 C4 107.7(4) . .
C5 C3 C4 128.7(5) . .
C1 C2 C3 108.8(4) . .
C1 C2 H2 125.6 . .
C3 C2 H2 125.6 . .
C8 C9 C10 117.7(5) . .
C8 C9 H9 121.1 . .
C10 C9 H9 121.1 . .
C2 C1 N1 108.6(4) . .
C2 C1 H1 125.7 . .
N1 C1 H1 125.7 . .
C9 C8 C13 121.8(5) . .
C9 C8 N2 125.8(5) . .
C13 C8 N2 112.3(4) . .
C10 C11 C12 121.2(5) . .
C10 C11 H11 119.4 . .
C12 C11 H11 119.4 . .
C5 C6 C7 128.9(5) . 2_666
C5 C6 C13 129.6(5) . 2_666
C7 C6 C13 101.4(4) 2_666 2_666
C11 C10 C9 121.1(5) . .
C11 C10 H10 119.5 . .
C9 C10 H10 119.5 . .
C12 C13 C8 119.5(5) . .
C12 C13 C6 135.1(5) . 2_666
C8 C13 C6 105.4(4) . 2_666
C15 C14 C19 117.3(5) . .
C15 C14 C5 121.9(5) . .
C19 C14 C5 120.8(5) . .
F5 C19 C18 118.4(5) . .
F5 C19 C14 119.5(5) . .
C18 C19 C14 122.0(5) . .
C13 C12 C11 118.6(5) . .
C13 C12 H12 120.7 . .
C11 C12 H12 120.7 . .
F1 C15 C14 120.2(5) . .
F1 C15 C16 118.2(5) . .
C14 C15 C16 121.6(6) . .
F4 C18 C17 120.4(6) . .
F4 C18 C19 120.7(6) . .
C17 C18 C19 119.0(6) . .
C18 C17 F3 119.0(7) . .
C18 C17 C16 121.2(6) . .
F3 C17 C16 119.8(6) . .
F2 C16 C17 120.6(6) . .
F2 C16 C15 120.5(6) . .
C17 C16 C15 118.8(5) . .

loop_
_geom_bond_atom_site_label_1
_geom_bond_atom_site_label_2
_geom_bond_distance
_geom_bond_site_symmetry_2
F5 C19 1.347(6) .
F1 C15 1.334(7) .
F4 C18 1.351(8) .
N1 C1 1.392(7) .
N1 C4 1.407(6) .
N1 C7 1.412(6) .
N2 C7 1.299(6) .
N2 C8 1.407(7) .
F3 C17 1.365(7) .
F2 C16 1.348(7) .
C7 C6 1.458(7) 2_666
C4 C4 1.408(10) 2_666
C4 C3 1.429(7) .
C5 C6 1.354(7) .
C5 C3 1.422(7) .
C5 C14 1.510(8) .
C3 C2 1.420(7) .
C2 C1 1.351(7) .
C2 H2 0.9300 .
C9 C8 1.385(7) .
C9 C10 1.386(8) .
C9 H9 0.9300 .
C1 H1 0.9300 .
C8 C13 1.404(7) .
C11 C10 1.378(8) .
C11 C12 1.392(7) .
C11 H11 0.9300 .
C6 C7 1.458(7) 2_666
C6 C13 1.487(7) 2_666
C10 H10 0.9300 .
C13 C12 1.383(7) .
C13 C6 1.487(7) 2_666
C14 C15 1.382(7) .
C14 C19 1.385(8) .
C19 C18 1.379(9) .
C12 H12 0.9300 .
C15 C16 1.382(9) .
C18 C17 1.362(9) .
C17 C16 1.378(10) .
